data_7011278
loop_
_publ_author_name
'Barbara Modec'
'Jurij V. Bren\<ci\<c'
'Jon Zubieta'

_publ_section_title
;
 A templated synthesis of tetranuclear polyoxoalkoxymolybdates(V).
 Bromo coordinated oxomolybdenum(V) clusters: known core structure with
 new ligands. Oxidation to the Lindquist anion
;
_journal_issue 7
_journal_name_full 'J. Chem. Soc., Dalton Trans.'
_journal_page_first 1500
_journal_page_last 1507
_journal_paper_doi 10.1039/b110062a
_journal_year 2002
_chemical_formula_sum 'C18 H34 Br4 Mo4 N2 O12'
_chemical_formula_weight 1173.87
_chemical_name_systematic
; 
Dipyridinium tetrabromo-di-\m~2~-ethoxo-diethanol-di-\m~3~-
oxo-di-\m~2~-oxo-tetraoxotetramolybdate(V)
;
_space_group_IT_number 2
_symmetry_cell_setting triclinic
_symmetry_space_group_name_Hall '-P 1'
_symmetry_space_group_name_H-M 'P -1'
_atom_sites_solution_hydrogens geom
_atom_sites_solution_primary direct
_atom_sites_solution_secondary difmap
_audit_creation_method SHELXL-97
_cell_angle_alpha 110.8365(6)
_cell_angle_beta 104.1747(6)
_cell_angle_gamma 99.9521(6)
_cell_formula_units_Z 1
_cell_length_a 9.21240(10)
_cell_length_b 9.84160(10)
_cell_length_c 10.43200(10)
_cell_measurement_reflns_used 3676
_cell_measurement_temperature 200(2)
_cell_measurement_theta_max 27.48
_cell_measurement_theta_min 1.0
_cell_volume 821.027(16)
_computing_cell_refinement 'DENZO-SMN (Otwinowski & Minor, 1997)'
_computing_data_collection 'DENZO-SMN (Otwinowski & Minor, 1997)'
_computing_data_reduction 'DENZO-SMN (Otwinowski & Minor, 1997)'
_computing_structure_refinement 'SHELXL-97 (Sheldrick, 1997)'
_computing_structure_solution 'SHELXS-97 (Sheldrick, 1990)'
_diffrn_ambient_temperature 200(2)
_diffrn_measured_fraction_theta_full 0.996
_diffrn_measured_fraction_theta_max 0.996
_diffrn_measurement_device_type 'Nonius Kappa CCD'
_diffrn_radiation_monochromator graphite
_diffrn_radiation_source 'fine-focus sealed tube'
_diffrn_radiation_type MoK\a
_diffrn_radiation_wavelength 0.71073
_diffrn_reflns_av_R_equivalents 0.0206
_diffrn_reflns_av_sigmaI/netI 0.0364
_diffrn_reflns_limit_h_max 11
_diffrn_reflns_limit_h_min -11
_diffrn_reflns_limit_k_max 12
_diffrn_reflns_limit_k_min -12
_diffrn_reflns_limit_l_max 13
_diffrn_reflns_limit_l_min -13
_diffrn_reflns_number 7160
_diffrn_reflns_theta_full 27.48
_diffrn_reflns_theta_max 27.48
_diffrn_reflns_theta_min 3.47
_exptl_absorpt_coefficient_mu 6.414
_exptl_absorpt_correction_type none
_exptl_crystal_colour orange
_exptl_crystal_density_diffrn 2.374
_exptl_crystal_density_meas ?
_exptl_crystal_description plate
_exptl_crystal_F_000 560
_exptl_crystal_size_max 0.1
_exptl_crystal_size_mid 0.08
_exptl_crystal_size_min 0.06
_refine_diff_density_max 0.723
_refine_diff_density_min -0.646
_refine_diff_density_rms 0.109
_refine_ls_extinction_coef 0.0021(4)
_refine_ls_extinction_expression Fc^*^=kFc[1+0.001xFc^2^\l^3^/sin(2\q)]^-1/4^
_refine_ls_extinction_method SHELXL
_refine_ls_goodness_of_fit_ref 1.042
_refine_ls_hydrogen_treatment constr
_refine_ls_matrix_type full
_refine_ls_number_parameters 185
_refine_ls_number_reflns 3742
_refine_ls_number_restraints 0
_refine_ls_restrained_S_all 1.042
_refine_ls_R_factor_all 0.0337
_refine_ls_R_factor_gt 0.0256
_refine_ls_shift/su_max 0.002
_refine_ls_shift/su_mean 0.000
_refine_ls_structure_factor_coef Fsqd
_refine_ls_weighting_details 'w=1/[\s^2^(Fo^2^)+(0.0184P)^2^+0.9532P] where P=(Fo^2^+2Fc^2^)/3'
_refine_ls_weighting_scheme calc
_refine_ls_wR_factor_gt 0.0547
_refine_ls_wR_factor_ref 0.0576
_reflns_number_gt 3237
_reflns_number_total 3742
_reflns_threshold_expression >2sigma(I)
_cod_data_source_file b110062a.txt
_cod_data_source_block 1c
_cod_depositor_comments
;
The following automatic conversions were performed:

'_refine_ls_weighting_scheme' value 'calc
w=1/[\s^2^(Fo^2^)+(0.0184P)^2^+0.9532P] where P=(Fo^2^+2Fc^2^)/3' was
changed to 'calc'. New tag '_refine_ls_weighting_details' was
created. The value of the new tag was set to
'w=1/[\s^2^(Fo^2^)+(0.0184P)^2^+0.9532P] where P=(Fo^2^+2Fc^2^)/3'.

Automatic conversion script
Id: cif_fix_values 3143 2015-03-26 13:38:13Z robertas 
;
_cod_original_cell_volume 821.026(15)
_cod_database_code 7011278

loop_
_symmetry_equiv_pos_as_xyz
'x, y, z'
'-x, -y, -z'

loop_
_atom_site_label
_atom_site_type_symbol
_atom_site_fract_x
_atom_site_fract_y
_atom_site_fract_z
_atom_site_U_iso_or_equiv
_atom_site_adp_type
_atom_site_occupancy
_atom_site_calc_flag
_atom_site_refinement_flags
_atom_site_disorder_assembly
_atom_site_disorder_group
Mo1 Mo 1.10167(3) -0.02968(3) 1.14326(3) 0.01829(8) Uani 1 d . . .
Mo2 Mo 1.14845(3) -0.18487(3) 0.90398(3) 0.01957(8) Uani 1 d . . .
Br1 Br 0.94516(4) -0.11748(4) 1.28887(4) 0.03127(10) Uani 1 d . . .
Br2 Br 1.07030(4) -0.47145(4) 0.74428(4) 0.03363(11) Uani 1 d . . .
O1 O 1.2781(3) 0.0144(3) 1.2649(2) 0.0279(5) Uani 1 d . . .
O2 O 1.3377(2) -0.1715(3) 0.9732(2) 0.0273(5) Uani 1 d . . .
O3 O 1.0441(2) -0.2464(2) 1.0227(2) 0.0211(4) Uani 1 d . . .
O4 O 1.1365(2) 0.0274(2) 0.9873(2) 0.0190(4) Uani 1 d . . .
O5 O 1.0677(2) 0.1848(2) 1.2383(2) 0.0209(4) Uani 1 d . . .
O6 O 1.2108(3) -0.1425(3) 0.7282(3) 0.0298(5) Uani 1 d . . .
H6 H 1.1751 -0.0777 0.7110 0.045 Uiso 1 calc R . .
N N 0.7528(3) -0.4374(3) 0.9154(3) 0.0332(7) Uani 1 d . . .
H0 H 0.8480 -0.3810 0.9570 0.040 Uiso 1 calc R . .
C1 C 0.7263(5) -0.5854(5) 0.8578(4) 0.0390(9) Uani 1 d . . .
H1 H 0.8098 -0.6268 0.8626 0.047 Uiso 1 calc R . .
C2 C 0.5765(5) -0.6788(4) 0.7909(4) 0.0393(9) Uani 1 d . . .
H2 H 0.5570 -0.7837 0.7501 0.047 Uiso 1 calc R . .
C3 C 0.4549(4) -0.6140(5) 0.7853(4) 0.0383(9) Uani 1 d . . .
H3 H 0.3520 -0.6751 0.7400 0.046 Uiso 1 calc R . .
C4 C 0.4870(4) -0.4581(4) 0.8474(4) 0.0352(8) Uani 1 d . . .
H4 H 0.4061 -0.4131 0.8450 0.042 Uiso 1 calc R . .
C5 C 0.6383(4) -0.3709(4) 0.9121(4) 0.0329(8) Uani 1 d . . .
H5 H 0.6619 -0.2656 0.9537 0.040 Uiso 1 calc R . .
C51 C 1.1446(4) 0.2778(4) 1.3931(3) 0.0284(7) Uani 1 d . . .
H51A H 1.1624 0.2130 1.4434 0.034 Uiso 1 calc R . .
H51B H 1.0775 0.3354 1.4311 0.034 Uiso 1 calc R . .
C52 C 1.2978(4) 0.3847(4) 1.4206(4) 0.0386(9) Uani 1 d . . .
H52A H 1.3643 0.3276 1.3835 0.058 Uiso 1 calc R . .
H52B H 1.3473 0.4446 1.5233 0.058 Uiso 1 calc R . .
H52C H 1.2798 0.4503 1.3726 0.058 Uiso 1 calc R . .
C61 C 1.3536(5) -0.1395(5) 0.6969(4) 0.0452(10) Uani 1 d . . .
H61A H 1.3872 -0.2258 0.7028 0.054 Uiso 1 calc R . .
H61B H 1.4339 -0.0479 0.7690 0.054 Uiso 1 calc R . .
C62 C 1.3348(5) -0.1441(6) 0.5491(4) 0.0508(11) Uani 1 d . . .
H62A H 1.4317 -0.1443 0.5304 0.076 Uiso 1 calc R . .
H62B H 1.3056 -0.0565 0.5442 0.076 Uiso 1 calc R . .
H62C H 1.2548 -0.2344 0.4775 0.076 Uiso 1 calc R . .

loop_
_atom_site_aniso_label
_atom_site_aniso_U_11
_atom_site_aniso_U_22
_atom_site_aniso_U_33
_atom_site_aniso_U_23
_atom_site_aniso_U_13
_atom_site_aniso_U_12
Mo1 0.01621(14) 0.01894(14) 0.01958(15) 0.00771(11) 0.00542(11) 0.00616(11)
Mo2 0.01717(15) 0.01925(14) 0.02291(15) 0.00767(11) 0.00789(11) 0.00735(11)
Br1 0.0346(2) 0.0329(2) 0.0329(2) 0.01758(16) 0.01566(16) 0.01071(16)
Br2 0.0334(2) 0.02347(18) 0.0386(2) 0.00544(15) 0.01206(16) 0.01124(15)
O1 0.0226(12) 0.0330(13) 0.0245(12) 0.0107(10) 0.0028(10) 0.0092(10)
O2 0.0203(12) 0.0284(12) 0.0340(13) 0.0114(10) 0.0099(10) 0.0109(10)
O3 0.0189(11) 0.0206(11) 0.0248(12) 0.0096(9) 0.0068(9) 0.0082(9)
O4 0.0179(10) 0.0173(10) 0.0201(11) 0.0059(9) 0.0061(9) 0.0054(8)
O5 0.0202(11) 0.0207(11) 0.0180(11) 0.0041(9) 0.0050(9) 0.0074(9)
O6 0.0287(13) 0.0357(14) 0.0360(14) 0.0194(11) 0.0185(11) 0.0149(11)
N 0.0195(15) 0.0399(18) 0.0340(17) 0.0185(14) 0.0008(13) -0.0015(13)
C1 0.039(2) 0.051(3) 0.045(2) 0.032(2) 0.0180(19) 0.027(2)
C2 0.055(3) 0.0275(19) 0.038(2) 0.0169(17) 0.0161(19) 0.0094(18)
C3 0.0239(19) 0.049(2) 0.033(2) 0.0173(18) 0.0047(16) -0.0041(17)
C4 0.0293(19) 0.046(2) 0.038(2) 0.0212(18) 0.0150(17) 0.0175(17)
C5 0.041(2) 0.0265(18) 0.0312(19) 0.0129(16) 0.0121(16) 0.0083(16)
C51 0.0315(19) 0.0252(17) 0.0189(16) 0.0027(14) 0.0041(14) 0.0053(14)
C52 0.036(2) 0.032(2) 0.029(2) 0.0045(16) 0.0009(16) -0.0019(16)
C61 0.033(2) 0.070(3) 0.046(2) 0.030(2) 0.0241(19) 0.021(2)
C62 0.032(2) 0.088(4) 0.036(2) 0.026(2) 0.0193(18) 0.016(2)

loop_
_atom_type_symbol
_atom_type_description
_atom_type_scat_dispersion_real
_atom_type_scat_dispersion_imag
_atom_type_scat_source
C C 0.0033 0.0016 'International Tables Vol C Tables 4.2.6.8 and 6.1.1.4'
H H 0.0000 0.0000 'International Tables Vol C Tables 4.2.6.8 and 6.1.1.4'
N N 0.0061 0.0033 'International Tables Vol C Tables 4.2.6.8 and 6.1.1.4'
O O 0.0106 0.0060 'International Tables Vol C Tables 4.2.6.8 and 6.1.1.4'
Br Br -0.2901 2.4595 'International Tables Vol C Tables 4.2.6.8 and 6.1.1.4'
Mo Mo -1.6832 0.6857 'International Tables Vol C Tables 4.2.6.8 and 6.1.1.4'

loop_
_geom_angle_atom_site_label_1
_geom_angle_atom_site_label_2
_geom_angle_atom_site_label_3
_geom_angle
_geom_angle_site_symmetry_1
_geom_angle_site_symmetry_3
_geom_angle_publ_flag
O1 Mo1 O3 106.45(10) . . ?
O1 Mo1 O4 106.42(10) . . ?
O3 Mo1 O4 93.71(9) . . ?
O1 Mo1 O5 95.03(10) . . ?
O3 Mo1 O5 157.26(8) . . ?
O4 Mo1 O5 87.15(8) . . ?
O1 Mo1 O4 165.29(9) . 2_757 ?
O3 Mo1 O4 88.12(8) . 2_757 ?
O4 Mo1 O4 73.93(9) . 2_757 ?
O5 Mo1 O4 70.26(8) . 2_757 ?
O1 Mo1 Br1 95.86(8) . . ?
O3 Mo1 Br1 83.09(6) . . ?
O4 Mo1 Br1 157.44(6) . . ?
O5 Mo1 Br1 87.45(6) . . ?
O4 Mo1 Br1 83.64(5) 2_757 . ?
O1 Mo1 Mo2 100.54(8) . . ?
O3 Mo1 Mo2 47.61(6) . . ?
O4 Mo1 Mo2 49.20(6) . . ?
O5 Mo1 Mo2 136.18(6) . . ?
O4 Mo1 Mo2 90.75(5) 2_757 . ?
Br1 Mo1 Mo2 130.605(14) . . ?
O2 Mo2 O3 106.44(10) . . ?
O2 Mo2 O4 104.65(10) . . ?
O3 Mo2 O4 93.61(8) . . ?
O2 Mo2 O5 160.82(10) . 2_757 ?
O3 Mo2 O5 92.70(8) . 2_757 ?
O4 Mo2 O5 74.78(8) . 2_757 ?
O2 Mo2 Br2 94.28(8) . . ?
O3 Mo2 Br2 84.20(6) . . ?
O4 Mo2 Br2 160.75(6) . . ?
O5 Mo2 Br2 86.20(5) 2_757 . ?
O2 Mo2 Mo1 99.18(8) . . ?
O3 Mo2 Mo1 48.00(6) . . ?
O4 Mo2 Mo1 48.71(6) . . ?
O5 Mo2 Mo1 94.58(5) 2_757 . ?
Br2 Mo2 Mo1 132.196(14) . . ?
Mo2 O3 Mo1 84.39(8) . . ?
Mo1 O4 Mo2 82.09(8) . . ?
Mo1 O4 Mo1 106.07(9) . 2_757 ?
Mo2 O4 Mo1 106.97(9) . 2_757 ?
C51 O5 Mo1 119.81(18) . . ?
C51 O5 Mo2 128.43(18) . 2_757 ?
Mo1 O5 Mo2 107.35(9) . 2_757 ?
C1 N C5 122.8(3) . . ?
N C1 C2 120.3(3) . . ?
C1 C2 C3 118.6(3) . . ?
C4 C3 C2 119.6(3) . . ?
C5 C4 C3 119.2(3) . . ?
N C5 C4 119.5(3) . . ?
O5 C51 C52 110.6(3) . . ?
O6 C61 C62 111.5(3) . . ?

loop_
_geom_bond_atom_site_label_1
_geom_bond_atom_site_label_2
_geom_bond_distance
_geom_bond_site_symmetry_2
_geom_bond_publ_flag
Mo1 O1 1.672(2) . ?
Mo1 O3 1.946(2) . ?
Mo1 O4 1.977(2) . ?
Mo1 O5 2.104(2) . ?
Mo1 O4 2.290(2) 2_757 ?
Mo1 Br1 2.5902(4) . ?
Mo1 Mo2 2.6060(4) . ?
Mo2 O2 1.678(2) . ?
Mo2 O3 1.934(2) . ?
Mo2 O4 1.992(2) . ?
Mo2 O5 2.173(2) 2_757 ?
Mo2 O6 2.2007(22) . ?
Mo2 Br2 2.5722(4) . ?
O4 Mo1 2.290(2) 2_757 ?
O5 C51 1.453(4) . ?
O5 Mo2 2.173(2) 2_757 ?
O6 C61 1.429(4) . ?
N C1 1.313(5) . ?
N C5 1.334(5) . ?
C1 C2 1.367(5) . ?
C2 C3 1.381(5) . ?
C3 C4 1.380(5) . ?
C4 C5 1.360(5) . ?
C51 C52 1.503(5) . ?
C61 C62 1.492(5) . ?
